data_4026485
loop_
_publ_author_name
'Emmanuelle Dubost'
'Christine Fossey'
'Thomas Cailly'
'Sylvain Rault'
'Frederic Fabis'

_publ_section_title
;
 Selective ortho-Bromination of Substituted Benzaldoximes Using
 Pd-Catalyzed C-H Activation: Application to the Synthesis of Substituted
 2-Bromobenzaldehydes
;
_journal_name_full 'Journal of Organic Chemistry'
_journal_page_first 6414
_journal_page_last 6420
_journal_paper_doi 10.1021/jo200853j
_journal_volume 76
_journal_year 2011
_chemical_compound_source synthetised
_chemical_formula_moiety 'C8 H7 Br N2 O3'
_chemical_formula_sum 'C8 H7 Br N2 O3'
_chemical_formula_weight 259.07
_chemical_melting_point 391
_chemical_name_systematic
;
2-bromo-5-nitrobenzaldehyde O-methyloxime
;
_space_group_IT_number 60
_symmetry_cell_setting orthorhombic
_symmetry_space_group_name_Hall '-P 2n 2ab'
_symmetry_space_group_name_H-M 'P b c n'
_atom_sites_solution_hydrogens difmap
_atom_sites_solution_primary direct
_atom_sites_solution_secondary difmap
_audit_creation_method SHELXL-97
_cell_angle_alpha 90.00
_cell_angle_beta 90.00
_cell_angle_gamma 90.00
_cell_formula_units_Z 8
_cell_length_a 6.8740(2)
_cell_length_b 15.5103(4)
_cell_length_c 17.3312(5)
_cell_measurement_reflns_used 9049
_cell_measurement_temperature 296(2)
_cell_measurement_theta_max 39.75
_cell_measurement_theta_min 2.88
_cell_volume 1847.81(9)
_computing_cell_refinement 'APEX2 software'
_computing_data_collection 'APEX2 software'
_computing_data_reduction 'BRUKER SAINT'
_computing_molecular_graphics 'ORTEP-3 (Farrugia, 1997)'
_computing_publication_material 'SHELXL-97 (Sheldrick, 1997)'
_computing_structure_refinement 'SHELXL-97 (Sheldrick, 1997)'
_computing_structure_solution 'BRUKER SHELXTL (Sheldrick, 1990)'
_diffrn_ambient_temperature 296(2)
_diffrn_measured_fraction_theta_full 0.991
_diffrn_measured_fraction_theta_max 0.991
_diffrn_measurement_device_type 'CCD area detector'
_diffrn_measurement_method 'phi and omega scans'
_diffrn_radiation_monochromator graphite
_diffrn_radiation_source 'fine-focus sealed tube'
_diffrn_radiation_type MoK\a
_diffrn_radiation_wavelength 0.71073
_diffrn_reflns_av_R_equivalents 0.0417
_diffrn_reflns_av_sigmaI/netI 0.0255
_diffrn_reflns_limit_h_max 10
_diffrn_reflns_limit_h_min -12
_diffrn_reflns_limit_k_max 28
_diffrn_reflns_limit_k_min -25
_diffrn_reflns_limit_l_max 29
_diffrn_reflns_limit_l_min -30
_diffrn_reflns_number 68498
_diffrn_reflns_theta_full 40.26
_diffrn_reflns_theta_max 40.26
_diffrn_reflns_theta_min 2.35
_diffrn_standards_decay_% 0
_exptl_absorpt_coefficient_mu 4.430
_exptl_absorpt_correction_T_max 0.7479
_exptl_absorpt_correction_T_min 0.4245
_exptl_absorpt_correction_type multi-scan
_exptl_absorpt_process_details 'APEX2 software'
_exptl_crystal_colour 'translucent colourless'
_exptl_crystal_density_diffrn 1.862
_exptl_crystal_description prisme
_exptl_crystal_F_000 1024
_exptl_crystal_size_max 0.390
_exptl_crystal_size_mid 0.360
_exptl_crystal_size_min 0.140
_refine_diff_density_max 0.839
_refine_diff_density_min -0.711
_refine_diff_density_rms 0.090
_refine_ls_extinction_method none
_refine_ls_goodness_of_fit_ref 1.042
_refine_ls_hydrogen_treatment refall
_refine_ls_matrix_type full
_refine_ls_number_parameters 155
_refine_ls_number_reflns 5779
_refine_ls_number_restraints 0
_refine_ls_restrained_S_all 1.042
_refine_ls_R_factor_all 0.0482
_refine_ls_R_factor_gt 0.0295
_refine_ls_shift/su_max 0.002
_refine_ls_shift/su_mean 0.000
_refine_ls_structure_factor_coef Fsqd
_refine_ls_weighting_details 'calc w=1/[\s^2^(Fo^2^)+(0.0231P)^2^+0.9895P] where P=(Fo^2^+2Fc^2^)/3'
_refine_ls_weighting_scheme calc
_refine_ls_wR_factor_gt 0.0599
_refine_ls_wR_factor_ref 0.0648
_reflns_number_gt 4404
_reflns_number_total 5779
_reflns_threshold_expression >2sigma(I)
_cod_data_source_file jo200853j_si_001.cif
_cod_data_source_block ed20j
_cod_database_code 4026485

loop_
_symmetry_equiv_pos_as_xyz
'x, y, z'
'-x+1/2, -y+1/2, z+1/2'
'-x, y, -z+1/2'
'x+1/2, -y+1/2, -z'
'-x, -y, -z'
'x-1/2, y-1/2, -z-1/2'
'x, -y, z-1/2'
'-x-1/2, y-1/2, z'

loop_
_atom_site_label
_atom_site_type_symbol
_atom_site_fract_x
_atom_site_fract_y
_atom_site_fract_z
_atom_site_U_iso_or_equiv
_atom_site_adp_type
_atom_site_occupancy
_atom_site_symmetry_multiplicity
_atom_site_calc_flag
Br1 Br 0.771561(17) 1.188247(7) 0.690755(6) 0.01790(3) Uani 1 1 d
C1 C 0.73213(14) 0.93821(6) 0.77796(6) 0.01380(15) Uani 1 1 d
C3 C 0.74453(14) 1.09103(6) 0.75579(6) 0.01345(15) Uani 1 1 d
C6 C 0.68921(14) 0.95540(6) 0.85412(6) 0.01352(15) Uani 1 1 d
C5 C 0.67667(16) 1.03828(7) 0.88369(6) 0.01492(16) Uani 1 1 d
C2 C 0.76128(14) 1.00690(7) 0.72663(6) 0.01335(15) Uani 1 1 d
C4 C 0.70541(15) 1.10672(6) 0.83329(6) 0.01488(16) Uani 1 1 d
N7 N 0.65621(14) 0.88232(6) 0.90647(6) 0.01704(16) Uani 1 1 d
O1 O 0.66676(18) 0.80946(5) 0.87943(6) 0.0286(2) Uani 1 1 d
O2 O 0.61821(14) 0.89723(6) 0.97418(5) 0.02401(17) Uani 1 1 d
C8 C 0.81473(16) 0.98929(7) 0.64647(6) 0.01627(17) Uani 1 1 d
N9 N 0.82455(14) 0.91069(6) 0.62333(5) 0.01678(15) Uani 1 1 d
O3 O 0.89177(13) 0.90749(5) 0.54750(5) 0.01992(15) Uani 1 1 d
C10 C 0.88901(19) 0.81976(8) 0.52212(7) 0.0215(2) Uani 1 1 d
H1 H 0.649(2) 1.0468(10) 0.9377(9) 0.018(4) Uiso 1 1 d
H2 H 0.758(3) 0.7985(12) 0.5190(12) 0.030(5) Uiso 1 1 d
H3 H 0.834(2) 1.0319(11) 0.6124(10) 0.024(4) Uiso 1 1 d
H4 H 0.954(3) 0.8209(10) 0.4714(10) 0.032(5) Uiso 1 1 d
H5 H 0.696(2) 1.1652(10) 0.8533(10) 0.019(4) Uiso 1 1 d
H6 H 0.740(2) 0.8818(10) 0.7639(9) 0.015(4) Uiso 1 1 d
H7 H 0.961(2) 0.7851(10) 0.5577(9) 0.023(4) Uiso 1 1 d

loop_
_atom_site_aniso_label
_atom_site_aniso_U_11
_atom_site_aniso_U_22
_atom_site_aniso_U_33
_atom_site_aniso_U_23
_atom_site_aniso_U_13
_atom_site_aniso_U_12
Br1 0.02355(5) 0.01406(5) 0.01610(5) 0.00278(3) -0.00122(4) -0.00310(3)
C1 0.0148(4) 0.0117(3) 0.0148(4) -0.0017(3) -0.0013(3) 0.0009(3)
C3 0.0148(4) 0.0121(3) 0.0134(4) 0.0003(3) -0.0011(3) -0.0011(3)
C6 0.0148(4) 0.0119(4) 0.0139(4) 0.0009(3) -0.0023(3) 0.0001(3)
C5 0.0181(4) 0.0138(4) 0.0129(4) -0.0015(3) -0.0010(3) -0.0005(3)
C2 0.0124(3) 0.0143(4) 0.0134(4) -0.0019(3) -0.0005(3) -0.0003(3)
C4 0.0194(4) 0.0112(4) 0.0141(4) -0.0018(3) -0.0012(3) -0.0001(3)
N7 0.0201(4) 0.0138(3) 0.0172(4) 0.0022(3) -0.0013(3) 0.0002(3)
O1 0.0507(6) 0.0121(3) 0.0231(4) 0.0007(3) 0.0025(4) 0.0005(4)
O2 0.0340(5) 0.0221(4) 0.0159(4) 0.0035(3) 0.0050(3) 0.0013(3)
C8 0.0191(4) 0.0162(4) 0.0135(4) -0.0011(3) 0.0011(3) -0.0015(3)
N9 0.0197(4) 0.0200(4) 0.0107(3) -0.0012(3) 0.0010(3) -0.0004(3)
O3 0.0289(4) 0.0185(4) 0.0123(3) -0.0023(3) 0.0042(3) -0.0009(3)
C10 0.0265(5) 0.0190(5) 0.0191(5) -0.0057(4) 0.0003(4) 0.0010(4)

loop_
_atom_type_symbol
_atom_type_description
_atom_type_scat_dispersion_real
_atom_type_scat_dispersion_imag
_atom_type_scat_source
C C 0.0033 0.0016 'International Tables Vol C Tables 4.2.6.8 and 6.1.1.4'
H H 0.0000 0.0000 'International Tables Vol C Tables 4.2.6.8 and 6.1.1.4'
N N 0.0061 0.0033 'International Tables Vol C Tables 4.2.6.8 and 6.1.1.4'
O O 0.0106 0.0060 'International Tables Vol C Tables 4.2.6.8 and 6.1.1.4'
Br Br -0.2901 2.4595 'International Tables Vol C Tables 4.2.6.8 and 6.1.1.4'

loop_
_geom_angle_atom_site_label_1
_geom_angle_atom_site_label_2
_geom_angle_atom_site_label_3
_geom_angle
C6 C1 C2 119.41(9)
C6 C1 H6 117.1(10)
C2 C1 H6 123.5(10)
C4 C3 C2 121.73(9)
C4 C3 Br1 117.05(7)
C2 C3 Br1 121.21(8)
C1 C6 C5 123.13(9)
C1 C6 N7 118.37(9)
C5 C6 N7 118.51(9)
C6 C5 C4 117.86(10)
C6 C5 H1 119.9(9)
C4 C5 H1 122.3(9)
C1 C2 C3 117.77(9)
C1 C2 C8 119.77(9)
C3 C2 C8 122.41(9)
C5 C4 C3 120.07(9)
C5 C4 H5 118.6(10)
C3 C4 H5 121.3(10)
O2 N7 O1 123.61(10)
O2 N7 C6 118.62(9)
O1 N7 C6 117.77(9)
N9 C8 C2 119.12(10)
N9 C8 H3 119.1(11)
C2 C8 H3 121.6(11)
C8 N9 O3 110.20(9)
N9 O3 C10 108.63(9)
O3 C10 H2 110.9(11)
O3 C10 H4 104.5(10)
H2 C10 H4 112.4(16)
O3 C10 H7 109.2(10)
H2 C10 H7 109.3(15)
H4 C10 H7 110.4(14)

loop_
_geom_bond_atom_site_label_1
_geom_bond_atom_site_label_2
_geom_bond_distance
Br1 C3 1.8917(10)
C1 C6 1.3786(15)
C1 C2 1.4023(14)
C1 H6 0.909(15)
C3 C4 1.3913(15)
C3 C2 1.4041(14)
C6 C5 1.3866(14)
C6 N7 1.4696(13)
C5 C4 1.3888(15)
C5 H1 0.964(16)
C2 C8 1.4627(15)
C4 H5 0.973(16)
N7 O2 1.2241(13)
N7 O1 1.2255(12)
C8 N9 1.2852(14)
C8 H3 0.896(17)
N9 O3 1.3940(12)
O3 C10 1.4301(14)
C10 H2 0.962(18)
C10 H4 0.987(18)
C10 H7 0.957(16)
